data_4074389
loop_
_publ_author_name
'Pi, Chengfu'
'Zhang, Zhengxing'
'Liu, Ruiting'
'Weng, Linhong'
'Chen, Zhenxia'
'Zhou, Xigeng'

_publ_section_title
;
 Synthesis, Structural Characterization, and Reactivity of Lanthanide
 Complexes Containing a New Methylene-Bridged Indenyl&#x2212;Pyrrolyl
 Dianionic Ligand
;
_journal_issue 21
_journal_name_full Organometallics
_journal_page_first 5165
_journal_paper_doi 10.1021/om060610t
_journal_volume 25
_journal_year 2006
_chemical_formula_sum 'C36 H42 N2 O4 Sm2'
_chemical_formula_weight 867.42
_chemical_name_systematic
; 
 ? 
;
_space_group_IT_number 18
_symmetry_cell_setting orthorhombic
_symmetry_space_group_name_Hall 'P 2 2ab'
_symmetry_space_group_name_H-M 'P 21 21 2'
_atom_sites_solution_hydrogens geom
_atom_sites_solution_primary direct
_atom_sites_solution_secondary difmap
_audit_creation_method SHELXL-97
_cell_angle_alpha 90.00
_cell_angle_beta 90.00
_cell_angle_gamma 90.00
_cell_formula_units_Z 2
_cell_length_a 13.719(5)
_cell_length_b 18.172(6)
_cell_length_c 8.247(3)
_cell_measurement_reflns_used 896
_cell_measurement_temperature 293(2)
_cell_measurement_theta_max 21.316
_cell_measurement_theta_min 2.469
_cell_volume 2056.0(13)
_computing_cell_refinement 'Bruker SMART'
_computing_data_collection 'Bruker SMART'
_computing_data_reduction 'Bruker SHELXTL'
_computing_molecular_graphics 'Bruker SHELXTL'
_computing_publication_material 'Bruker SHELXTL'
_computing_structure_refinement 'SHELXL-97 (Sheldrick, 1997)'
_computing_structure_solution 'SHELXS-97 (Sheldrick, 1990)'
_diffrn_ambient_temperature 293(2)
_diffrn_measured_fraction_theta_full 0.984
_diffrn_measured_fraction_theta_max 0.984
_diffrn_measurement_device_type 'CCD area detector'
_diffrn_measurement_method 'phi and omega scans'
_diffrn_radiation_monochromator graphite
_diffrn_radiation_source 'fine-focus sealed tube'
_diffrn_radiation_type MoK\a
_diffrn_radiation_wavelength 0.71073
_diffrn_reflns_av_R_equivalents 0.0220
_diffrn_reflns_av_sigmaI/netI 0.0419
_diffrn_reflns_limit_h_max 15
_diffrn_reflns_limit_h_min -16
_diffrn_reflns_limit_k_max 20
_diffrn_reflns_limit_k_min -21
_diffrn_reflns_limit_l_max 6
_diffrn_reflns_limit_l_min -9
_diffrn_reflns_number 7090
_diffrn_reflns_theta_full 25.00
_diffrn_reflns_theta_max 25.00
_diffrn_reflns_theta_min 1.86
_diffrn_standards_decay_% 5.56
_exptl_absorpt_coefficient_mu 2.861
_exptl_absorpt_correction_T_max 0.7629
_exptl_absorpt_correction_T_min 0.5985
_exptl_absorpt_correction_type multi-scan
_exptl_absorpt_process_details sadabs
_exptl_crystal_density_diffrn 1.401
_exptl_crystal_density_method 'not measured'
_exptl_crystal_F_000 856
_exptl_crystal_size_max 0.20
_exptl_crystal_size_mid 0.10
_exptl_crystal_size_min 0.10
_refine_diff_density_max 1.548
_refine_diff_density_min -0.531
_refine_diff_density_rms 0.178
_refine_ls_abs_structure_details 'Flack H D (1983), Acta Cryst. A39, 876-881'
_refine_ls_abs_structure_Flack 0.09(5)
_refine_ls_extinction_method none
_refine_ls_goodness_of_fit_ref 1.065
_refine_ls_hydrogen_treatment mixed
_refine_ls_matrix_type full
_refine_ls_number_parameters 169
_refine_ls_number_reflns 3567
_refine_ls_number_restraints 0
_refine_ls_restrained_S_all 1.065
_refine_ls_R_factor_all 0.0694
_refine_ls_R_factor_gt 0.0514
_refine_ls_shift/su_max 0.000
_refine_ls_shift/su_mean 0.000
_refine_ls_structure_factor_coef Fsqd
_refine_ls_weighting_details 'calc w=1/[\s^2^(Fo^2^)+(0.1102P)^2^+0.9578P] where P=(Fo^2^+2Fc^2^)/3'
_refine_ls_weighting_scheme calc
_refine_ls_wR_factor_gt 0.1565
_refine_ls_wR_factor_ref 0.1733
_reflns_number_gt 2774
_reflns_number_total 3567
_reflns_threshold_expression >2sigma(I)
_cod_data_source_file om060610tsi20060706_023143.cif
_cod_data_source_block f41229b
_cod_depositor_comments
;
The following automatic conversions were performed:

'_symmetry_cell_setting' value 'Orthorhombic' changed to
'orthorhombic' according to
/home/saulius/struct/CIF-dictionaries/cif_core.dic dictionary named
'cif_core.dic' version 2.4.1 from 2010-06-29.

Automatic conversion script
Id: cif_fix_values 1715 2011-07-08 13:25:40Z adriana 
;
_cod_original_cell_volume 2056.1(12)
_cod_original_sg_symbol_H-M P2(1)2(1)2
_cod_database_code 4074389

loop_
_symmetry_equiv_pos_as_xyz
'x, y, z'
'-x, -y, z'
'-x+1/2, y+1/2, -z'
'x+1/2, -y+1/2, -z'

loop_
_atom_site_label
_atom_site_type_symbol
_atom_site_fract_x
_atom_site_fract_y
_atom_site_fract_z
_atom_site_U_iso_or_equiv
_atom_site_adp_type
_atom_site_occupancy
_atom_site_symmetry_multiplicity
_atom_site_calc_flag
_atom_site_refinement_flags
Sm1 Sm 0.02750(4) 0.38406(3) 0.24359(6) 0.0638(2) Uani 1 1 d .
N1 N 0.1170(7) 0.5078(6) 0.1882(11) 0.068(2) Uani 1 1 d .
C1 C 0.1447(11) 0.3081(8) 0.4778(15) 0.074(3) Uani 1 1 d .
C2 C 0.1837(16) 0.2405(9) 0.4407(18) 0.105(6) Uani 1 1 d .
H2A H 0.1504 0.1974 0.4655 0.127 Uiso 1 1 calc R
C3 C 0.277(2) 0.2381(15) 0.363(2) 0.140(9) Uani 1 1 d .
H3A H 0.3058 0.1926 0.3429 0.168 Uiso 1 1 calc R
C4 C 0.3231(14) 0.2964(12) 0.319(2) 0.110(6) Uani 1 1 d .
H4A H 0.3817 0.2920 0.2634 0.131 Uiso 1 1 calc R
C5 C 0.2898(12) 0.3601(12) 0.3515(17) 0.109(6) Uani 1 1 d .
H5A H 0.3245 0.4009 0.3155 0.130 Uiso 1 1 calc R
C6 C 0.2009(9) 0.3722(8) 0.4412(15) 0.075(3) Uani 1 1 d .
C7 C 0.1520(9) 0.4372(7) 0.4952(14) 0.071(3) Uani 1 1 d .
C8 C 0.0689(10) 0.4105(10) 0.5764(13) 0.098(5) Uani 1 1 d .
H8A H 0.0279 0.4397 0.6495 0.118 Uiso 1 1 calc R
C9 C 0.0630(12) 0.3287(8) 0.5570(17) 0.090(4) Uani 1 1 d .
H9A H 0.0197 0.2959 0.6178 0.107 Uiso 1 1 calc R
C10 C 0.1788(11) 0.5145(8) 0.4755(17) 0.083(4) Uani 1 1 d .
H10A H 0.2472 0.5201 0.5030 0.099 Uiso 1 1 calc R
H10B H 0.1414 0.5436 0.5519 0.099 Uiso 1 1 calc R
C11 C 0.1617(9) 0.5465(8) 0.2981(13) 0.076(3) Uani 1 1 d .
C12 C 0.1892(8) 0.6151(6) 0.2374(17) 0.081(3) Uani 1 1 d .
H12A H 0.2205 0.6529 0.2928 0.098 Uiso 1 1 calc R
C13 C 0.1596(10) 0.6146(8) 0.0762(17) 0.084(4) Uani 1 1 d .
H13A H 0.1682 0.6521 0.0007 0.101 Uiso 1 1 calc R
C14 C 0.1178(9) 0.5521(8) 0.0523(15) 0.074(3) Uani 1 1 d .
H14A H 0.0908 0.5383 -0.0466 0.089 Uiso 1 1 calc R
O1 O -0.0030(9) 0.2466(6) 0.1832(13) 0.108(3) Uiso 1 1 d .
O2 O 0.1218(9) 0.3334(7) -0.0027(15) 0.108(4) Uiso 1 1 d .
C15 C -0.0631(16) 0.1991(11) 0.269(3) 0.143(7) Uiso 1 1 d .
H15A H -0.0605 0.1510 0.2214 0.215 Uiso 1 1 calc R
H15B H -0.1289 0.2171 0.2663 0.215 Uiso 1 1 calc R
H15C H -0.0414 0.1964 0.3798 0.215 Uiso 1 1 calc R
C16 C 0.032(2) 0.2098(16) 0.040(3) 0.180(10) Uiso 1 1 d .
H16A H 0.0598 0.1625 0.0674 0.216 Uiso 1 1 calc R
H16B H -0.0213 0.2021 -0.0363 0.216 Uiso 1 1 calc R
C17 C 0.1019(18) 0.2565(12) -0.026(3) 0.135(7) Uiso 1 1 d .
H17A H 0.0936 0.2514 -0.1419 0.162 Uiso 1 1 calc R
H17B H 0.1632 0.2325 -0.0007 0.162 Uiso 1 1 calc R
C18 C 0.2009(17) 0.3823(11) -0.062(2) 0.143(7) Uiso 1 1 d .
H18A H 0.2322 0.3600 -0.1536 0.214 Uiso 1 1 calc R
H18B H 0.2478 0.3896 0.0230 0.214 Uiso 1 1 calc R
H18C H 0.1738 0.4289 -0.0931 0.214 Uiso 1 1 calc R

loop_
_atom_site_aniso_label
_atom_site_aniso_U_11
_atom_site_aniso_U_22
_atom_site_aniso_U_33
_atom_site_aniso_U_23
_atom_site_aniso_U_13
_atom_site_aniso_U_12
Sm1 0.0663(3) 0.0681(4) 0.0568(3) -0.0011(4) -0.0071(3) 0.0015(2)
N1 0.066(5) 0.072(6) 0.065(5) -0.002(5) -0.003(5) 0.004(5)
C1 0.094(9) 0.069(8) 0.059(7) 0.015(6) -0.017(7) 0.005(8)
C2 0.142(15) 0.093(11) 0.081(10) 0.031(9) -0.055(11) 0.003(11)
C3 0.17(2) 0.147(19) 0.106(14) 0.008(13) -0.027(14) 0.094(18)
C4 0.097(11) 0.123(15) 0.108(13) 0.008(11) -0.010(9) 0.052(12)
C5 0.095(11) 0.164(18) 0.067(8) 0.035(10) -0.028(7) -0.018(12)
C6 0.066(7) 0.095(10) 0.062(7) -0.009(6) -0.020(6) 0.011(7)
C7 0.061(6) 0.091(9) 0.061(7) 0.008(6) -0.023(6) 0.005(6)
C8 0.083(9) 0.171(16) 0.041(5) 0.000(7) -0.006(6) 0.023(10)
C9 0.103(11) 0.077(9) 0.088(9) 0.036(7) -0.026(8) -0.018(8)
C10 0.080(8) 0.077(9) 0.090(9) 0.007(7) -0.010(8) -0.006(7)
C11 0.070(7) 0.097(9) 0.060(7) -0.019(6) -0.007(5) 0.009(7)
C12 0.064(5) 0.076(7) 0.104(9) 0.025(11) -0.005(7) -0.013(5)
C13 0.077(8) 0.089(9) 0.087(9) 0.025(8) 0.026(7) -0.009(8)
C14 0.062(7) 0.091(9) 0.069(8) 0.003(7) 0.004(6) -0.006(7)

loop_
_atom_type_symbol
_atom_type_description
_atom_type_scat_dispersion_real
_atom_type_scat_dispersion_imag
_atom_type_scat_source
C C 0.0033 0.0016 'International Tables Vol C Tables 4.2.6.8 and 6.1.1.4'
H H 0.0000 0.0000 'International Tables Vol C Tables 4.2.6.8 and 6.1.1.4'
N N 0.0061 0.0033 'International Tables Vol C Tables 4.2.6.8 and 6.1.1.4'
O O 0.0106 0.0060 'International Tables Vol C Tables 4.2.6.8 and 6.1.1.4'
Sm Sm -0.1638 3.4418 'International Tables Vol C Tables 4.2.6.8 and 6.1.1.4'

loop_
_geom_angle_atom_site_label_1
_geom_angle_atom_site_label_2
_geom_angle_atom_site_label_3
_geom_angle
_geom_angle_site_symmetry_1
_geom_angle_site_symmetry_3
O2 Sm1 O1 65.4(4) . .
O2 Sm1 N1 86.2(3) . .
O1 Sm1 N1 151.5(3) . .
O2 Sm1 C14 93.5(4) . 2_565
O1 Sm1 C14 100.2(4) . 2_565
N1 Sm1 C14 83.1(3) . 2_565
O2 Sm1 C9 120.6(5) . .
O1 Sm1 C9 81.9(4) . .
N1 Sm1 C9 112.9(3) . .
C14 Sm1 C9 142.2(5) 2_565 .
O2 Sm1 N1 118.2(3) . 2_565
O1 Sm1 N1 121.8(4) . 2_565
N1 Sm1 N1 72.7(4) . 2_565
C14 Sm1 N1 28.4(3) 2_565 2_565
C9 Sm1 N1 121.2(4) . 2_565
O2 Sm1 C8 136.1(4) . .
O1 Sm1 C8 112.5(4) . .
N1 Sm1 C8 85.9(4) . .
C14 Sm1 C8 128.1(4) 2_565 .
C9 Sm1 C8 30.7(5) . .
N1 Sm1 C8 100.3(4) 2_565 .
O2 Sm1 C7 113.2(4) . .
O1 Sm1 C7 124.4(4) . .
N1 Sm1 C7 63.5(3) . .
C14 Sm1 C7 134.2(4) 2_565 .
C9 Sm1 C7 49.5(4) . .
N1 Sm1 C7 107.5(3) 2_565 .
C8 Sm1 C7 28.6(4) . .
O2 Sm1 C1 94.5(5) . .
O1 Sm1 C1 75.8(4) . .
N1 Sm1 C1 105.7(4) . .
C14 Sm1 C1 168.6(4) 2_565 .
C9 Sm1 C1 27.5(4) . .
N1 Sm1 C1 146.8(4) 2_565 .
C8 Sm1 C1 47.1(4) . .
C7 Sm1 C1 48.6(4) . .
O2 Sm1 C6 90.3(4) . .
O1 Sm1 C6 99.8(4) . .
N1 Sm1 C6 77.0(4) . .
C14 Sm1 C6 159.4(4) 2_565 .
C9 Sm1 C6 46.7(4) . .
N1 Sm1 C6 136.0(3) 2_565 .
C8 Sm1 C6 45.9(4) . .
C7 Sm1 C6 28.8(4) . .
C1 Sm1 C6 28.7(4) . .
O2 Sm1 C13 94.1(4) . 2_565
O1 Sm1 C13 76.9(4) . 2_565
N1 Sm1 C13 109.0(4) . 2_565
C14 Sm1 C13 26.0(4) 2_565 2_565
C9 Sm1 C13 126.1(5) . 2_565
N1 Sm1 C13 45.6(4) 2_565 2_565
C8 Sm1 C13 129.2(4) . 2_565
C7 Sm1 C13 150.2(4) . 2_565
C1 Sm1 C13 144.8(4) . 2_565
C6 Sm1 C13 172.8(4) . 2_565
O2 Sm1 C11 136.2(4) . 2_565
O1 Sm1 C11 107.7(4) . 2_565
N1 Sm1 C11 94.2(4) . 2_565
C14 Sm1 C11 43.4(3) 2_565 2_565
C9 Sm1 C11 99.6(4) . 2_565
N1 Sm1 C11 26.1(3) 2_565 2_565
C8 Sm1 C11 87.5(4) . 2_565
C7 Sm1 C11 105.9(4) . 2_565
C1 Sm1 C11 127.0(4) . 2_565
C6 Sm1 C11 132.6(3) . 2_565
C13 Sm1 C11 44.5(4) 2_565 2_565
C11 N1 C14 104.2(10) . .
C11 N1 Sm1 124.6(8) . .
C14 N1 Sm1 130.6(8) . .
C11 N1 Sm1 80.9(7) . 2_565
C14 N1 Sm1 74.4(7) . 2_565
Sm1 N1 Sm1 103.9(3) . 2_565
C9 C1 C2 132.8(15) . .
C9 C1 C6 108.9(13) . .
C2 C1 C6 118.1(15) . .
C9 C1 Sm1 74.1(8) . .
C2 C1 Sm1 119.9(8) . .
C6 C1 Sm1 76.6(7) . .
C1 C2 C3 118.3(18) . .
C1 C2 H2A 120.8 . .
C3 C2 H2A 120.8 . .
C4 C3 C2 122.6(19) . .
C4 C3 H3A 118.7 . .
C2 C3 H3A 118.7 . .
C5 C4 C3 121(2) . .
C5 C4 H4A 119.4 . .
C3 C4 H4A 119.4 . .
C4 C5 C6 123.2(18) . .
C4 C5 H5A 118.4 . .
C6 C5 H5A 118.4 . .
C1 C6 C7 110.8(12) . .
C1 C6 C5 116.1(14) . .
C7 C6 C5 133.0(15) . .
C1 C6 Sm1 74.7(7) . .
C7 C6 Sm1 74.2(6) . .
C5 C6 Sm1 114.7(8) . .
C8 C7 C6 104.1(13) . .
C8 C7 C10 126.0(14) . .
C6 C7 C10 129.9(13) . .
C8 C7 Sm1 75.2(7) . .
C6 C7 Sm1 77.0(7) . .
C10 C7 Sm1 113.3(8) . .
C7 C8 C9 109.6(14) . .
C7 C8 Sm1 76.2(6) . .
C9 C8 Sm1 73.6(7) . .
C7 C8 H8A 124.8 . .
C9 C8 H8A 124.8 . .
Sm1 C8 H8A 124.8 . .
C1 C9 C8 106.4(13) . .
C1 C9 Sm1 78.4(8) . .
C8 C9 Sm1 75.7(6) . .
C1 C9 H9A 125.6 . .
C8 C9 H9A 125.6 . .
Sm1 C9 H9A 125.6 . .
C7 C10 C11 114.6(11) . .
C7 C10 H10A 108.6 . .
C11 C10 H10A 108.6 . .
C7 C10 H10B 108.6 . .
C11 C10 H10B 108.6 . .
H10A C10 H10B 107.6 . .
N1 C11 C12 111.2(11) . .
N1 C11 C10 120.8(11) . .
C12 C11 C10 128.0(12) . .
N1 C11 Sm1 73.0(6) . 2_565
C12 C11 Sm1 78.4(7) . 2_565
C10 C11 Sm1 115.5(8) . 2_565
C13 C12 C11 105.0(11) . .
C13 C12 Sm1 74.0(7) . 2_565
C11 C12 Sm1 74.2(6) . 2_565
C13 C12 H12A 127.5 . .
C11 C12 H12A 127.5 . .
Sm1 C12 H12A 116.8 2_565 .
C14 C13 C12 106.4(12) . .
C14 C13 Sm1 71.8(8) . 2_565
C12 C13 Sm1 78.7(7) . 2_565
C14 C13 H13A 126.8 . .
C12 C13 H13A 126.8 . .
Sm1 C13 H13A 115.1 2_565 .
C13 C14 N1 113.2(13) . .
C13 C14 Sm1 82.2(9) . 2_565
N1 C14 Sm1 77.2(7) . 2_565
C13 C14 H14A 123.4 . .
N1 C14 H14A 123.4 . .
Sm1 C14 H14A 108.9 2_565 .
C15 O1 C16 109.0(17) . .
C15 O1 Sm1 126.8(12) . .
C16 O1 Sm1 123.7(13) . .
C17 O2 C18 132.7(15) . .
C17 O2 Sm1 110.8(12) . .
C18 O2 Sm1 114.3(11) . .
O1 C15 H15A 109.5 . .
O1 C15 H15B 109.5 . .
H15A C15 H15B 109.5 . .
O1 C15 H15C 109.5 . .
H15A C15 H15C 109.5 . .
H15B C15 H15C 109.5 . .
C17 C16 O1 105(2) . .
C17 C16 H16A 110.7 . .
O1 C16 H16A 110.7 . .
C17 C16 H16B 110.7 . .
O1 C16 H16B 110.7 . .
H16A C16 H16B 108.8 . .
C16 C17 O2 132(2) . .
C16 C17 H17A 104.2 . .
O2 C17 H17A 104.2 . .
C16 C17 H17B 104.2 . .
O2 C17 H17B 104.2 . .
H17A C17 H17B 105.5 . .
O2 C18 H18A 109.5 . .
O2 C18 H18B 109.5 . .
H18A C18 H18B 109.5 . .
O2 C18 H18C 109.5 . .
H18A C18 H18C 109.5 . .
H18B C18 H18C 109.5 . .

loop_
_geom_bond_atom_site_label_1
_geom_bond_atom_site_label_2
_geom_bond_distance
_geom_bond_site_symmetry_2
Sm1 O2 2.578(12) .
Sm1 O1 2.581(11) .
Sm1 N1 2.602(11) .
Sm1 C14 2.794(13) 2_565
Sm1 C9 2.816(12) .
Sm1 N1 2.829(9) 2_565
Sm1 C8 2.843(11) .
Sm1 C7 2.855(11) .
Sm1 C1 2.868(12) .
Sm1 C6 2.891(11) .
Sm1 C13 2.914(12) 2_565
Sm1 C11 2.920(12) 2_565
N1 C11 1.301(14) .
N1 C14 1.381(15) .
N1 Sm1 2.829(9) 2_565
C1 C9 1.35(2) .
C1 C2 1.37(2) .
C1 C6 1.429(19) .
C2 C3 1.44(3) .
C2 H2A 0.9300 .
C3 C4 1.28(3) .
C3 H3A 0.9300 .
C4 C5 1.27(2) .
C4 H4A 0.9300 .
C5 C6 1.44(2) .
C5 H5A 0.9300 .
C6 C7 1.430(18) .
C7 C8 1.408(19) .
C7 C10 1.461(19) .
C8 C9 1.50(2) .
C8 H8A 0.9800 .
C9 H9A 0.9800 .
C10 C11 1.592(17) .
C10 H10A 0.9700 .
C10 H10B 0.9700 .
C11 C12 1.395(17) .
C11 Sm1 2.920(12) 2_565
C12 C13 1.390(19) .
C12 Sm1 2.973(11) 2_565
C12 H12A 0.9300 .
C13 C14 1.287(18) .
C13 Sm1 2.914(12) 2_565
C13 H13A 0.9300 .
C14 Sm1 2.794(13) 2_565
C14 H14A 0.9300 .
O1 C15 1.39(2) .
O1 C16 1.44(3) .
O2 C17 1.44(2) .
O2 C18 1.49(2) .
C15 H15A 0.9600 .
C15 H15B 0.9600 .
C15 H15C 0.9600 .
C16 C17 1.39(3) .
C16 H16A 0.9700 .
C16 H16B 0.9700 .
C17 H17A 0.9700 .
C17 H17B 0.9700 .
C18 H18A 0.9600 .
C18 H18B 0.9600 .
C18 H18C 0.9600 .
